data_4103912
loop_
_publ_author_name
'Chia-Hui Lin'
'Ray-Kuang Chiang'
'Kwang-Hwa Lii'

_publ_contact_author
;
Kwang-Hwa Lii
Department of Chemistry
National Central University
Jhongli, Taiwan 320
;
_publ_contact_author_email
;
liikh@cc.ncu.edu.tw
;
_publ_section_title
;
 Synthesis of Thermally Stable Extra-Large Pore Crystalline Materials: A
 Uranyl Germanate with 12-Ring Channels
;
_journal_name_full 'Journal of the American Chemical Society'
_journal_page_first 2068
_journal_page_last 2069
_journal_paper_doi 10.1021/ja8084143
_journal_volume 131
_journal_year 2009
_chemical_formula_moiety Cs6[(UO2)3(Ge2O7)2].4H2O
_chemical_formula_sum 'Cs6 Ge4 H8 O24 U3'
_chemical_formula_weight 2193.97
_chemical_name_systematic
; 
 ? 
;
_space_group_IT_number 14
_symmetry_cell_setting monoclinic
_symmetry_space_group_name_Hall '-P 2yn'
_symmetry_space_group_name_H-M 'P 1 21/n 1'
_atom_sites_solution_hydrogens -
_atom_sites_solution_primary direct
_atom_sites_solution_secondary difmap
_audit_creation_method SHELXL-97
_cell_angle_alpha 90.00
_cell_angle_beta 92.941(2)
_cell_angle_gamma 90.00
_cell_formula_units_Z 2
_cell_length_a 7.6417(4)
_cell_length_b 10.3281(6)
_cell_length_c 18.8545(11)
_cell_measurement_temperature 296(2)
_cell_volume 1486.12(15)
_computing_cell_refinement 'Bruker SHELXTL'
_computing_data_collection 'Bruker SHELXTL'
_computing_data_reduction 'Bruker SHELXTL'
_computing_molecular_graphics Diamond
_computing_structure_refinement 'SHELXL-97 (Sheldrick, 1997)'
_computing_structure_solution 'SHELXS-97 (Sheldrick, 1990)'
_diffrn_ambient_temperature 293(2)
_diffrn_measured_fraction_theta_full 0.992
_diffrn_measured_fraction_theta_max 0.992
_diffrn_measurement_device_type 'CCD area detector'
_diffrn_measurement_method 'phi and omega scans'
_diffrn_radiation_monochromator graphite
_diffrn_radiation_source 'fine-focus sealed tube'
_diffrn_radiation_type MoK\a
_diffrn_radiation_wavelength 0.71073
_diffrn_reflns_av_R_equivalents 0.0256
_diffrn_reflns_av_sigmaI/netI 0.0259
_diffrn_reflns_limit_h_max 8
_diffrn_reflns_limit_h_min -10
_diffrn_reflns_limit_k_max 13
_diffrn_reflns_limit_k_min -13
_diffrn_reflns_limit_l_max 24
_diffrn_reflns_limit_l_min -24
_diffrn_reflns_number 12951
_diffrn_reflns_theta_full 28.42
_diffrn_reflns_theta_max 28.42
_diffrn_reflns_theta_min 2.16
_exptl_absorpt_coefficient_mu 27.600
_exptl_absorpt_correction_T_max 0.969
_exptl_absorpt_correction_T_min 0.450
_exptl_absorpt_correction_type empirical
_exptl_crystal_colour yellow
_exptl_crystal_density_diffrn 4.903
_exptl_crystal_density_method 'not measured'
_exptl_crystal_description prismatic
_exptl_crystal_F_000 1868
_exptl_crystal_size_max 0.34
_exptl_crystal_size_mid 0.05
_exptl_crystal_size_min 0.04
_refine_diff_density_max 1.905
_refine_diff_density_min -1.241
_refine_diff_density_rms 0.203
_refine_ls_extinction_coef 0.00073(3)
_refine_ls_extinction_expression Fc^*^=kFc[1+0.001xFc^2^\l^3^/sin(2\q)]^-1/4^
_refine_ls_extinction_method SHELXL
_refine_ls_goodness_of_fit_ref 1.063
_refine_ls_hydrogen_treatment none
_refine_ls_matrix_type full
_refine_ls_number_parameters 170
_refine_ls_number_reflns 3704
_refine_ls_number_restraints 0
_refine_ls_restrained_S_all 1.063
_refine_ls_R_factor_all 0.0232
_refine_ls_R_factor_gt 0.0197
_refine_ls_shift/su_max 0.002
_refine_ls_shift/su_mean 0.000
_refine_ls_structure_factor_coef Fsqd
_refine_ls_weighting_details 'calc w=1/[\s^2^(Fo^2^)+(0.0104P)^2^+5.6424P] where P=(Fo^2^+2Fc^2^)/3'
_refine_ls_weighting_scheme calc
_refine_ls_wR_factor_gt 0.0400
_refine_ls_wR_factor_ref 0.0410
_reflns_number_gt 3370
_reflns_number_total 3704
_reflns_threshold_expression >2sigma(I)
_cod_data_source_file ja8084143_si_001.cif
_cod_data_source_block csu326b
_cod_original_cell_volume 1486.12(14)
_cod_database_code 4103912

loop_
_symmetry_equiv_pos_as_xyz
'x, y, z'
'-x+1/2, y+1/2, -z+1/2'
'-x, -y, -z'
'x-1/2, -y-1/2, z-1/2'

loop_
_atom_site_label
_atom_site_type_symbol
_atom_site_fract_x
_atom_site_fract_y
_atom_site_fract_z
_atom_site_U_iso_or_equiv
_atom_site_adp_type
_atom_site_occupancy
_atom_site_symmetry_multiplicity
_atom_site_calc_flag
_atom_site_refinement_flags
Cs1 Cs -0.00061(4) 0.81694(4) 0.16128(2) 0.03128(9) Uani 1 1 d .
Cs2 Cs 0.49853(5) 0.69529(3) 0.023802(19) 0.02978(9) Uani 1 1 d .
Cs3 Cs 0.49995(4) 1.07286(3) 0.17010(2) 0.02727(8) Uani 1 1 d .
U1 U 0.49929(2) 0.702119(15) 0.249614(9) 0.01119(5) Uani 1 1 d .
U2 U 0.0000 0.5000 0.0000 0.01068(6) Uani 1 2 d S
Ge1 Ge 0.30168(6) 0.42695(4) 0.15814(3) 0.01063(10) Uani 1 1 d .
Ge2 Ge -0.27953(6) 0.44670(4) 0.15724(3) 0.00997(10) Uani 1 1 d .
O1 O 0.2229(5) 0.4954(4) 0.0797(2) 0.0442(13) Uani 1 1 d .
O2 O 0.3164(5) 0.5354(3) 0.2284(2) 0.0230(8) Uani 1 1 d .
O3 O 0.1969(4) 0.2847(3) 0.18085(19) 0.0184(7) Uani 1 1 d .
O4 O 0.5153(4) 0.3697(4) 0.1430(2) 0.0284(9) Uani 1 1 d .
O5 O -0.1801(4) 0.4267(3) 0.07768(19) 0.0232(8) Uani 1 1 d .
O6 O -0.1760(5) 0.3691(3) 0.23001(19) 0.0247(8) Uani 1 1 d .
O7 O -0.3133(4) 0.6091(3) 0.17775(19) 0.0197(7) Uani 1 1 d .
O8 O -0.0490(5) 0.6670(3) 0.0260(2) 0.0294(9) Uani 1 1 d .
O9 O 0.4039(4) 0.7901(3) 0.17267(18) 0.0187(7) Uani 1 1 d .
O10 O 0.5959(4) 0.6127(3) 0.32587(19) 0.0243(8) Uani 1 1 d .
OW1 O -0.1577(7) 0.8682(5) -0.0558(3) 0.0575(14) Uani 1 1 d .
OW2 O 0.7724(7) 0.5583(6) 0.4677(3) 0.0759(18) Uani 1 1 d .

loop_
_atom_site_aniso_label
_atom_site_aniso_U_11
_atom_site_aniso_U_22
_atom_site_aniso_U_33
_atom_site_aniso_U_23
_atom_site_aniso_U_13
_atom_site_aniso_U_12
Cs1 0.02597(17) 0.0364(2) 0.0313(2) -0.01049(15) -0.00050(15) -0.00389(14)
Cs2 0.03643(19) 0.0342(2) 0.01913(18) -0.00226(14) 0.00521(14) -0.00433(15)
Cs3 0.02410(16) 0.01905(16) 0.0388(2) 0.00575(14) 0.00276(14) 0.00154(12)
U1 0.01088(8) 0.00973(8) 0.01309(9) -0.00073(6) 0.00175(6) 0.00071(6)
U2 0.01030(10) 0.01388(12) 0.00798(12) -0.00016(9) 0.00153(8) 0.00111(8)
Ge1 0.00906(19) 0.0127(2) 0.0101(2) 0.00188(18) 0.00027(17) -0.00201(16)
Ge2 0.00863(19) 0.0105(2) 0.0110(2) 0.00050(17) 0.00228(17) 0.00052(16)
O1 0.040(2) 0.056(3) 0.035(3) 0.034(2) -0.020(2) -0.026(2)
O2 0.0280(18) 0.0178(17) 0.024(2) -0.0084(15) 0.0136(16) -0.0083(14)
O3 0.0215(17) 0.0138(16) 0.0205(19) 0.0021(14) 0.0071(14) -0.0052(13)
O4 0.0121(16) 0.028(2) 0.046(3) -0.0216(18) 0.0084(16) -0.0051(14)
O5 0.0262(18) 0.0285(19) 0.0163(19) -0.0004(15) 0.0145(15) -0.0015(15)
O6 0.0300(19) 0.0267(19) 0.0172(19) 0.0018(15) -0.0021(15) 0.0158(16)
O7 0.0211(16) 0.0108(16) 0.028(2) -0.0042(14) 0.0121(15) 0.0021(13)
O8 0.045(2) 0.0175(18) 0.027(2) -0.0022(16) 0.0147(18) 0.0045(17)
O9 0.0190(16) 0.0204(17) 0.0163(19) 0.0007(14) -0.0028(14) 0.0001(13)
O10 0.0259(18) 0.0261(19) 0.021(2) 0.0054(16) -0.0007(15) 0.0098(15)
OW1 0.091(4) 0.049(3) 0.034(3) -0.003(2) 0.010(3) 0.025(3)
OW2 0.057(3) 0.101(5) 0.070(4) 0.032(4) 0.004(3) -0.018(3)

loop_
_atom_type_symbol
_atom_type_description
_atom_type_scat_dispersion_real
_atom_type_scat_dispersion_imag
_atom_type_scat_source
O O 0.0106 0.0060 'International Tables Vol C Tables 4.2.6.8 and 6.1.1.4'
Ge Ge 0.1547 1.8001 'International Tables Vol C Tables 4.2.6.8 and 6.1.1.4'
Cs Cs -0.3680 2.1192 'International Tables Vol C Tables 4.2.6.8 and 6.1.1.4'
U U -9.6767 9.6646 'International Tables Vol C Tables 4.2.6.8 and 6.1.1.4'
H H 0.0000 0.0000 'International Tables Vol C Tables 4.2.6.8 and 6.1.1.4'

loop_
_geom_angle_atom_site_label_1
_geom_angle_atom_site_label_2
_geom_angle_atom_site_label_3
_geom_angle
_geom_angle_site_symmetry_1
_geom_angle_site_symmetry_3
O8 Cs1 O9 95.28(10) . .
O8 Cs1 O10 123.26(10) . 2
O9 Cs1 O10 108.34(9) . 2
O8 Cs1 O7 71.28(10) . .
O9 Cs1 O7 132.23(8) . .
O10 Cs1 O7 117.40(8) 2 .
O8 Cs1 O2 155.93(9) . 2
O9 Cs1 O2 68.25(9) . 2
O10 Cs1 O2 52.24(8) 2 2
O7 Cs1 O2 132.78(9) . 2
O8 Cs1 O6 123.01(9) . 2_455
O9 Cs1 O6 137.71(9) . 2_455
O10 Cs1 O6 67.34(9) 2 2_455
O7 Cs1 O6 58.29(8) . 2_455
O2 Cs1 O6 79.02(8) 2 2_455
O8 Cs1 O3 133.28(9) . 2
O9 Cs1 O3 49.70(8) . 2
O10 Cs1 O3 99.41(8) 2 2
O7 Cs1 O3 107.40(8) . 2
O2 Cs1 O3 47.94(7) 2 2
O6 Cs1 O3 88.51(8) 2_455 2
O8 Cs1 O4 155.35(9) . 2
O9 Cs1 O4 91.43(8) . 2
O10 Cs1 O4 76.35(9) 2 2
O7 Cs1 O4 86.69(8) . 2
O2 Cs1 O4 46.99(8) 2 2
O6 Cs1 O4 46.28(8) 2_455 2
O3 Cs1 O4 42.86(7) 2 2
O8 Cs1 Ge1 159.73(7) . 2
O9 Cs1 Ge1 67.42(6) . 2
O10 Cs1 Ge1 74.15(6) 2 2
O7 Cs1 Ge1 111.87(6) . 2
O2 Cs1 Ge1 26.89(6) 2 2
O6 Cs1 Ge1 71.24(6) 2_455 2
O3 Cs1 Ge1 26.62(5) 2 2
O4 Cs1 Ge1 27.06(5) 2 2
O8 Cs1 Cs3 109.98(7) . 2_545
O9 Cs1 Cs3 85.93(6) . 2_545
O10 Cs1 Cs3 122.20(7) 2 2_545
O7 Cs1 Cs3 58.96(6) . 2_545
O2 Cs1 Cs3 87.02(6) 2 2_545
O6 Cs1 Cs3 65.79(6) 2_455 2_545
O3 Cs1 Cs3 48.48(5) 2 2_545
O4 Cs1 Cs3 46.83(5) 2 2_545
Ge1 Cs1 Cs3 60.208(11) 2 2_545
O8 Cs1 Ge2 147.17(8) . 2_455
O9 Cs1 Ge2 114.83(6) . 2_455
O10 Cs1 Ge2 60.96(7) 2 2_455
O7 Cs1 Ge2 78.54(6) . 2_455
O2 Cs1 Ge2 55.77(6) 2 2_455
O6 Cs1 Ge2 24.32(6) 2_455 2_455
O3 Cs1 Ge2 68.01(5) 2 2_455
O4 Cs1 Ge2 25.43(5) 2 2_455
Ge1 Cs1 Ge2 47.475(11) 2 2_455
Cs3 Cs1 Ge2 62.269(10) 2_545 2_455
O8 Cs1 U1 104.99(7) . .
O9 Cs1 U1 22.53(6) . .
O10 Cs1 U1 116.49(6) 2 .
O7 Cs1 U1 115.44(6) . .
O2 Cs1 U1 66.57(6) 2 .
O6 Cs1 U1 118.88(6) 2_455 .
O3 Cs1 U1 31.31(5) 2 .
O4 Cs1 U1 74.10(5) 2 .
Ge1 Cs1 U1 55.070(8) 2 .
Cs3 Cs1 U1 63.596(8) 2_545 .
Ge2 Cs1 U1 99.320(11) 2_455 .
O9 Cs2 O1 73.40(11) . .
O9 Cs2 O4 163.15(8) . 3_665
O1 Cs2 O4 101.55(11) . 3_665
O9 Cs2 OW2 84.36(12) . 4_575
O1 Cs2 OW2 105.62(14) . 4_575
O4 Cs2 OW2 81.57(12) 3_665 4_575
O9 Cs2 O5 116.83(8) . 3_565
O1 Cs2 O5 57.04(9) . 3_565
O4 Cs2 O5 50.24(8) 3_665 3_565
OW2 Cs2 O5 75.03(12) 4_575 3_565
O9 Cs2 O7 52.98(8) . 1_655
O1 Cs2 O7 78.38(9) . 1_655
O4 Cs2 O7 142.84(8) 3_665 1_655
OW2 Cs2 O7 134.81(12) 4_575 1_655
O5 Cs2 O7 133.59(8) 3_565 1_655
O9 Cs2 O8 107.16(9) . 1_655
O1 Cs2 O8 128.35(10) . 1_655
O4 Cs2 O8 88.68(8) 3_665 1_655
OW2 Cs2 O8 126.00(13) 4_575 1_655
O5 Cs2 O8 133.33(9) 3_565 1_655
O7 Cs2 O8 64.96(8) 1_655 1_655
O9 Cs2 O1 147.96(8) . 3_665
O1 Cs2 O1 104.38(10) . 3_665
O4 Cs2 O1 48.51(9) 3_665 3_665
OW2 Cs2 O1 125.66(12) 4_575 3_665
O5 Cs2 O1 85.07(9) 3_565 3_665
O7 Cs2 O1 95.01(8) 1_655 3_665
O8 Cs2 O1 48.35(9) 1_655 3_665
O9 Cs2 OW1 115.74(10) . 1_655
O1 Cs2 OW1 169.06(12) . 1_655
O4 Cs2 OW1 71.40(10) 3_665 1_655
OW2 Cs2 OW1 82.00(14) 4_575 1_655
O5 Cs2 OW1 119.23(10) 3_565 1_655
O7 Cs2 OW1 102.01(10) 1_655 1_655
O8 Cs2 OW1 44.97(10) 1_655 1_655
O1 Cs2 OW1 64.68(10) 3_665 1_655
O9 Cs2 O5 99.57(8) . 1_655
O1 Cs2 O5 82.36(9) . 1_655
O4 Cs2 O5 95.58(8) 3_665 1_655
OW2 Cs2 O5 171.89(12) 4_575 1_655
O5 Cs2 O5 109.01(7) 3_565 1_655
O7 Cs2 O5 47.31(8) 1_655 1_655
O8 Cs2 O5 46.10(8) 1_655 1_655
O1 Cs2 O5 49.22(8) 3_665 1_655
OW1 Cs2 O5 89.90(9) 1_655 1_655
O9 Cs2 Ge2 74.84(6) . 1_655
O1 Cs2 Ge2 68.46(7) . 1_655
O4 Cs2 Ge2 118.88(7) 3_665 1_655
OW2 Cs2 Ge2 159.20(11) 4_575 1_655
O5 Cs2 Ge2 114.07(6) 3_565 1_655
O7 Cs2 Ge2 26.19(5) 1_655 1_655
O8 Cs2 Ge2 62.53(6) 1_655 1_655
O1 Cs2 Ge2 74.80(6) 3_665 1_655
OW1 Cs2 Ge2 107.09(8) 1_655 1_655
O5 Cs2 Ge2 25.80(5) 1_655 1_655
O9 Cs2 Ge2 141.53(6) . 3_565
O1 Cs2 Ge2 77.80(8) . 3_565
O4 Cs2 Ge2 25.46(6) 3_665 3_565
OW2 Cs2 Ge2 79.37(10) 4_575 3_565
O5 Cs2 Ge2 24.99(6) 3_565 3_565
O7 Cs2 Ge2 142.84(6) 1_655 3_565
O8 Cs2 Ge2 110.64(6) 1_655 3_565
O1 Cs2 Ge2 64.21(6) 3_665 3_565
OW1 Cs2 Ge2 96.28(8) 1_655 3_565
O5 Cs2 Ge2 101.32(5) 1_655 3_565
Ge2 Cs2 Ge2 117.111(12) 1_655 3_565
O9 Cs3 O6 55.12(8) . 2
O9 Cs3 O4 165.75(9) . 1_565
O6 Cs3 O4 138.87(9) 2 1_565
O9 Cs3 O10 111.72(9) . 2_655
O6 Cs3 O10 71.00(9) 2 2_655
O4 Cs3 O10 80.11(9) 1_565 2_655
O9 Cs3 O2 71.28(9) . 2
O6 Cs3 O2 82.59(9) 2 2
O4 Cs3 O2 104.76(9) 1_565 2
O10 Cs3 O2 141.70(10) 2_655 2
O9 Cs3 O3 118.96(8) . 1_565
O6 Cs3 O3 136.20(9) 2 1_565
O4 Cs3 O3 50.95(8) 1_565 1_565
O10 Cs3 O3 128.94(9) 2_655 1_565
O2 Cs3 O3 58.04(8) 2 1_565
O9 Cs3 OW2 96.35(13) . 2_655
O6 Cs3 OW2 103.00(13) 2 2_655
O4 Cs3 OW2 83.48(13) 1_565 2_655
O10 Cs3 OW2 56.39(12) 2_655 2_655
O2 Cs3 OW2 160.51(13) 2 2_655
O3 Cs3 OW2 120.55(13) 1_565 2_655
O9 Cs3 OW1 90.20(11) . 3_575
O6 Cs3 OW1 144.68(11) 2 3_575
O4 Cs3 OW1 75.56(11) 1_565 3_575
O10 Cs3 OW1 136.95(11) 2_655 3_575
O2 Cs3 OW1 79.47(11) 2 3_575
O3 Cs3 OW1 51.28(10) 1_565 3_575
OW2 Cs3 OW1 85.73(13) 2_655 3_575
O9 Cs3 O7 103.70(8) . 2
O6 Cs3 O7 49.04(8) 2 2
O4 Cs3 O7 89.95(8) 1_565 2
O10 Cs3 O7 50.13(8) 2_655 2
O2 Cs3 O7 91.60(9) 2 2
O3 Cs3 O7 109.08(8) 1_565 2
OW2 Cs3 O7 106.23(11) 2_655 2
OW1 Cs3 O7 160.23(9) 3_575 2
O9 Cs3 Ge1 143.44(6) . 1_565
O6 Cs3 Ge1 144.87(7) 2 1_565
O4 Cs3 Ge1 25.61(6) 1_565 1_565
O10 Cs3 Ge1 104.81(7) 2_655 1_565
O2 Cs3 Ge1 81.17(6) 2 1_565
O3 Cs3 Ge1 25.34(6) 1_565 1_565
OW2 Cs3 Ge1 102.66(12) 2_655 1_565
OW1 Cs3 Ge1 60.86(8) 3_575 1_565
O7 Cs3 Ge1 100.55(5) 2 1_565
O9 Cs3 Ge2 78.02(6) . 2
O6 Cs3 Ge2 24.15(6) 2 2
O4 Cs3 Ge2 115.45(7) 1_565 2
O10 Cs3 Ge2 62.45(7) 2_655 2
O2 Cs3 Ge2 82.08(7) 2 2
O3 Cs3 Ge2 121.80(6) 1_565 2
OW2 Cs3 Ge2 110.70(10) 2_655 2
OW1 Cs3 Ge2 160.55(9) 3_575 2
O7 Cs3 Ge2 25.72(5) 2 2
Ge1 Cs3 Ge2 122.110(13) 1_565 2
O9 Cs3 Cs1 125.47(7) . 2
O6 Cs3 Cs1 87.85(7) 2 2
O4 Cs3 Cs1 61.17(7) 1_565 2
O10 Cs3 Cs1 86.41(7) 2_655 2
O2 Cs3 Cs1 64.85(7) 2 2
O3 Cs3 Cs1 59.82(6) 1_565 2
OW2 Cs3 Cs1 133.29(11) 2_655 2
OW1 Cs3 Cs1 111.10(8) 3_575 2
O7 Cs3 Cs1 49.30(5) 2 2
Ge1 Cs3 Cs1 57.044(10) 1_565 2
Ge2 Cs3 Cs1 65.633(10) 2 2
O9 U1 O10 179.31(15) . .
O9 U1 O6 88.01(14) . 2
O10 U1 O6 92.24(15) . 2
O9 U1 O3 91.36(14) . 2
O10 U1 O3 89.27(14) . 2
O6 U1 O3 91.31(13) 2 2
O9 U1 O7 88.53(14) . 1_655
O10 U1 O7 90.82(14) . 1_655
O6 U1 O7 92.06(13) 2 1_655
O3 U1 O7 176.63(12) 2 1_655
O9 U1 O2 91.20(14) . .
O10 U1 O2 88.56(15) . .
O6 U1 O2 178.99(13) 2 .
O3 U1 O2 88.08(12) 2 .
O7 U1 O2 88.55(12) 1_655 .
O9 U1 Cs3 42.01(10) . .
O10 U1 Cs3 138.38(12) . .
O6 U1 Cs3 47.55(9) 2 .
O3 U1 Cs3 82.57(9) 2 .
O7 U1 Cs3 99.56(8) 1_655 .
O2 U1 Cs3 131.54(10) . .
O9 U1 Cs1 40.44(10) . .
O10 U1 Cs1 139.90(11) . .
O6 U1 Cs1 112.23(10) 2 .
O3 U1 Cs1 60.18(9) 2 .
O7 U1 Cs1 118.16(9) 1_655 .
O2 U1 Cs1 66.77(9) . .
Cs3 U1 Cs1 67.408(7) . .
O9 U1 Cs3 138.71(11) . 2_645
O10 U1 Cs3 40.90(11) . 2_645
O6 U1 Cs3 69.71(10) 2 2_645
O3 U1 Cs3 122.30(9) 2 2_645
O7 U1 Cs3 59.29(9) 1_655 2_645
O2 U1 Cs3 111.30(9) . 2_645
Cs3 U1 Cs3 113.813(7) . 2_645
Cs1 U1 Cs3 177.130(8) . 2_645
O9 U1 Cs2 40.18(11) . .
O10 U1 Cs2 139.13(11) . .
O6 U1 Cs2 98.98(9) 2 .
O3 U1 Cs2 129.25(9) 2 .
O7 U1 Cs2 49.87(9) 1_655 .
O2 U1 Cs2 80.80(9) . .
Cs3 U1 Cs2 69.565(8) . .
Cs1 U1 Cs2 70.014(8) . .
Cs3 U1 Cs2 107.785(8) 2_645 .
O9 U1 Cs1 139.31(10) . 2_545
O10 U1 Cs1 40.31(12) . 2_545
O6 U1 Cs1 131.42(9) 2 2_545
O3 U1 Cs1 96.47(9) 2 2_545
O7 U1 Cs1 81.46(8) 1_655 2_545
O2 U1 Cs1 49.48(10) . 2_545
Cs3 U1 Cs1 178.481(9) . 2_545
Cs1 U1 Cs1 113.141(7) . 2_545
Cs3 U1 Cs1 65.709(7) 2_645 2_545
Cs2 U1 Cs1 111.941(8) . 2_545
O9 U1 Cs3 96.11(10) . 2_545
O10 U1 Cs3 84.16(11) . 2_545
O6 U1 Cs3 135.38(10) 2 2_545
O3 U1 Cs3 44.33(8) 2 2_545
O7 U1 Cs3 132.34(8) 1_655 2_545
O2 U1 Cs3 44.09(9) . 2_545
Cs3 U1 Cs3 115.263(7) . 2_545
Cs1 U1 Cs3 55.983(8) . 2_545
Cs3 U1 Cs3 124.333(10) 2_645 2_545
Cs2 U1 Cs3 112.558(8) . 2_545
Cs1 U1 Cs3 64.523(7) 2_545 2_545
O8 U2 O8 180.0 . 3_565
O8 U2 O5 90.13(15) . .
O8 U2 O5 89.87(15) 3_565 .
O8 U2 O5 89.87(15) . 3_565
O8 U2 O5 90.13(15) 3_565 3_565
O5 U2 O5 180.0(2) . 3_565
O8 U2 O1 89.95(18) . .
O8 U2 O1 90.05(18) 3_565 .
O5 U2 O1 91.55(15) . .
O5 U2 O1 88.45(15) 3_565 .
O8 U2 O1 90.05(18) . 3_565
O8 U2 O1 89.95(18) 3_565 3_565
O5 U2 O1 88.45(15) . 3_565
O5 U2 O1 91.55(15) 3_565 3_565
O1 U2 O1 180.0(2) . 3_565
O8 U2 Cs2 73.99(12) . .
O8 U2 Cs2 106.01(12) 3_565 .
O5 U2 Cs2 132.26(9) . .
O5 U2 Cs2 47.74(9) 3_565 .
O1 U2 Cs2 45.13(10) . .
O1 U2 Cs2 134.87(10) 3_565 .
O8 U2 Cs2 106.01(12) . 3_565
O8 U2 Cs2 73.99(12) 3_565 3_565
O5 U2 Cs2 47.74(9) . 3_565
O5 U2 Cs2 132.26(9) 3_565 3_565
O1 U2 Cs2 134.87(10) . 3_565
O1 U2 Cs2 45.13(10) 3_565 3_565
Cs2 U2 Cs2 180.0 . 3_565
O8 U2 Cs2 49.31(12) . 1_455
O8 U2 Cs2 130.69(12) 3_565 1_455
O5 U2 Cs2 60.53(9) . 1_455
O5 U2 Cs2 119.47(9) 3_565 1_455
O1 U2 Cs2 126.04(14) . 1_455
O1 U2 Cs2 53.96(14) 3_565 1_455
Cs2 U2 Cs2 123.191(9) . 1_455
Cs2 U2 Cs2 56.809(9) 3_565 1_455
O8 U2 Cs2 130.69(12) . 3_665
O8 U2 Cs2 49.31(12) 3_565 3_665
O5 U2 Cs2 119.47(9) . 3_665
O5 U2 Cs2 60.53(9) 3_565 3_665
O1 U2 Cs2 53.96(14) . 3_665
O1 U2 Cs2 126.04(14) 3_565 3_665
Cs2 U2 Cs2 56.809(9) . 3_665
Cs2 U2 Cs2 123.191(9) 3_565 3_665
Cs2 U2 Cs2 180.0 1_455 3_665
O8 U2 Cs1 28.71(12) . .
O8 U2 Cs1 151.29(12) 3_565 .
O5 U2 Cs1 77.07(9) . .
O5 U2 Cs1 102.93(9) 3_565 .
O1 U2 Cs1 65.27(14) . .
O1 U2 Cs1 114.73(14) 3_565 .
Cs2 U2 Cs1 67.567(7) . .
Cs2 U2 Cs1 112.434(7) 3_565 .
Cs2 U2 Cs1 63.948(7) 1_455 .
Cs2 U2 Cs1 116.052(7) 3_665 .
O8 U2 Cs1 151.29(12) . 3_565
O8 U2 Cs1 28.71(12) 3_565 3_565
O5 U2 Cs1 102.93(9) . 3_565
O5 U2 Cs1 77.07(9) 3_565 3_565
O1 U2 Cs1 114.73(14) . 3_565
O1 U2 Cs1 65.27(14) 3_565 3_565
Cs2 U2 Cs1 112.433(7) . 3_565
Cs2 U2 Cs1 67.566(7) 3_565 3_565
Cs2 U2 Cs1 116.052(7) 1_455 3_565
Cs2 U2 Cs1 63.948(7) 3_665 3_565
Cs1 U2 Cs1 180.000(7) . 3_565
O1 Ge1 O2 113.5(2) . .
O1 Ge1 O3 114.47(17) . .
O2 Ge1 O3 111.74(17) . .
O1 Ge1 O4 106.4(2) . .
O2 Ge1 O4 108.30(16) . .
O3 Ge1 O4 101.37(16) . .
O1 Ge1 Cs1 172.76(14) . 2_545
O2 Ge1 Cs1 60.31(12) . 2_545
O3 Ge1 Cs1 72.35(11) . 2_545
O4 Ge1 Cs1 73.58(14) . 2_545
O1 Ge1 Cs3 122.97(18) . 1_545
O2 Ge1 Cs3 122.88(13) . 1_545
O3 Ge1 Cs3 52.03(11) . 1_545
O4 Ge1 Cs3 49.34(12) . 1_545
Cs1 Ge1 Cs3 62.748(11) 2_545 1_545
O1 Ge1 Cs2 61.80(18) . 3_665
O2 Ge1 Cs2 147.19(11) . 3_665
O3 Ge1 Cs2 98.30(12) . 3_665
O4 Ge1 Cs2 50.67(13) . 3_665
Cs1 Ge1 Cs2 120.904(14) 2_545 3_665
Cs3 Ge1 Cs2 66.330(11) 1_545 3_665
O1 Ge1 Cs2 46.61(13) . .
O2 Ge1 Cs2 91.39(12) . .
O3 Ge1 Cs2 156.05(12) . .
O4 Ge1 Cs2 75.86(13) . .
Cs1 Ge1 Cs2 127.549(13) 2_545 .
Cs3 Ge1 Cs2 120.588(14) 1_545 .
Cs2 Ge1 Cs2 61.176(12) 3_665 .
O1 Ge1 Cs3 108.87(18) . 2_545
O2 Ge1 Cs3 38.91(11) . 2_545
O3 Ge1 Cs3 80.83(11) . 2_545
O4 Ge1 Cs3 139.85(13) . 2_545
Cs1 Ge1 Cs3 68.985(11) 2_545 2_545
Cs3 Ge1 Cs3 119.627(12) 1_545 2_545
Cs2 Ge1 Cs3 169.463(14) 3_665 2_545
Cs2 Ge1 Cs3 116.922(13) . 2_545
O5 Ge2 O6 115.22(17) . .
O5 Ge2 O7 112.60(16) . .
O6 Ge2 O7 109.52(17) . .
O5 Ge2 O4 103.92(17) . 1_455
O6 Ge2 O4 106.03(19) . 1_455
O7 Ge2 O4 109.05(16) . 1_455
O5 Ge2 Cs2 73.51(12) . 1_455
O6 Ge2 Cs2 166.00(12) . 1_455
O7 Ge2 Cs2 56.49(12) . 1_455
O4 Ge2 Cs2 81.13(13) 1_455 1_455
O5 Ge2 Cs2 53.06(12) . 3_565
O6 Ge2 Cs2 130.99(12) . 3_565
O7 Ge2 Cs2 118.78(12) . 3_565
O4 Ge2 Cs2 51.42(13) 1_455 3_565
Cs2 Ge2 Cs2 62.889(12) 1_455 3_565
O5 Ge2 Cs3 120.20(12) . 2_545
O6 Ge2 Cs3 46.41(12) . 2_545
O7 Ge2 Cs3 65.61(12) . 2_545
O4 Ge2 Cs3 134.43(13) 1_455 2_545
Cs2 Ge2 Cs3 120.146(13) 1_455 2_545
Cs2 Ge2 Cs3 172.526(14) 3_565 2_545
O5 Ge2 Cs1 154.10(12) . 2_445
O6 Ge2 Cs1 51.96(12) . 2_445
O7 Ge2 Cs1 93.30(11) . 2_445
O4 Ge2 Cs1 65.31(14) 1_455 2_445
Cs2 Ge2 Cs1 124.452(13) 1_455 2_445
Cs2 Ge2 Cs1 114.796(13) 3_565 2_445
Cs3 Ge2 Cs1 69.792(11) 2_545 2_445
O5 Ge2 Cs3 97.74(12) . 1_445
O6 Ge2 Cs3 72.60(12) . 1_445
O7 Ge2 Cs3 143.37(11) . 1_445
O4 Ge2 Cs3 40.86(12) 1_455 1_445
Cs2 Ge2 Cs3 118.347(13) 1_455 1_445
Cs2 Ge2 Cs3 64.120(10) 3_565 1_445
Cs3 Ge2 Cs3 116.547(12) 2_545 1_445
Cs1 Ge2 Cs3 58.217(10) 2_445 1_445
Ge1 O1 U2 144.7(2) . .
Ge1 O1 Cs2 110.15(16) . .
U2 O1 Cs2 105.20(13) . .
Ge1 O1 Cs2 92.95(19) . 3_665
U2 O1 Cs2 95.81(16) . 3_665
Cs2 O1 Cs2 75.62(10) . 3_665
Ge1 O2 U1 130.39(18) . .
Ge1 O2 Cs3 121.08(15) . 2_545
U1 O2 Cs3 106.57(12) . 2_545
Ge1 O2 Cs1 92.80(13) . 2_545
U1 O2 Cs1 99.77(12) . 2_545
Cs3 O2 Cs1 90.96(9) 2_545 2_545
Ge1 O3 U1 143.78(19) . 2_545
Ge1 O3 Cs3 102.63(13) . 1_545
U1 O3 Cs3 106.77(11) 2_545 1_545
Ge1 O3 Cs1 81.03(11) . 2_545
U1 O3 Cs1 88.51(10) 2_545 2_545
Cs3 O3 Cs1 71.70(7) 1_545 2_545
Ge2 O4 Ge1 130.0(2) 1_655 .
Ge2 O4 Cs3 117.34(16) 1_655 1_545
Ge1 O4 Cs3 105.04(15) . 1_545
Ge2 O4 Cs2 103.12(16) 1_655 3_665
Ge1 O4 Cs2 104.06(15) . 3_665
Cs3 O4 Cs2 87.43(9) 1_545 3_665
Ge2 O4 Cs1 89.26(14) 1_655 2_545
Ge1 O4 Cs1 79.36(13) . 2_545
Cs3 O4 Cs1 72.00(9) 1_545 2_545
Cs2 O4 Cs1 159.23(12) 3_665 2_545
Ge2 O5 U2 148.9(2) . .
Ge2 O5 Cs2 101.95(14) . 3_565
U2 O5 Cs2 102.46(12) . 3_565
Ge2 O5 Cs2 80.69(12) . 1_455
U2 O5 Cs2 89.34(11) . 1_455
Cs2 O5 Cs2 70.99(7) 3_565 1_455
Ge2 O6 U1 138.0(2) . 2_545
Ge2 O6 Cs3 109.44(15) . 2_545
U1 O6 Cs3 100.52(12) 2_545 2_545
Ge2 O6 Cs1 103.73(14) . 2_445
U1 O6 Cs1 103.44(13) 2_545 2_445
Cs3 O6 Cs1 92.79(9) 2_545 2_445
Ge2 O7 U1 130.82(17) . 1_455
Ge2 O7 Cs1 119.86(14) . .
U1 O7 Cs1 105.78(11) 1_455 .
Ge2 O7 Cs2 97.32(14) . 1_455
U1 O7 Cs2 98.84(11) 1_455 1_455
Cs1 O7 Cs2 91.57(9) . 1_455
Ge2 O7 Cs3 88.68(12) . 2_545
U1 O7 Cs3 89.00(11) 1_455 2_545
Cs1 O7 Cs3 71.74(7) . 2_545
Cs2 O7 Cs3 163.02(11) 1_455 2_545
U2 O8 Cs1 134.12(18) . .
U2 O8 Cs2 107.01(15) . 1_455
Cs1 O8 Cs2 92.66(9) . 1_455
U1 O9 Cs3 113.98(14) . .
U1 O9 Cs2 117.36(14) . .
Cs3 O9 Cs2 102.93(10) . .
U1 O9 Cs1 117.02(15) . .
Cs3 O9 Cs1 98.93(9) . .
Cs2 O9 Cs1 104.13(9) . .
U1 O10 Cs3 116.43(16) . 2_645
U1 O10 Cs1 117.61(16) . 2_545
Cs3 O10 Cs1 95.90(9) 2_645 2_545
Cs3 OW1 Cs2 78.16(12) 3_575 1_455
Cs3 OW2 Cs2 85.69(13) 2_645 4_676

loop_
_geom_bond_atom_site_label_1
_geom_bond_atom_site_label_2
_geom_bond_distance
_geom_bond_site_symmetry_2
Cs1 O8 2.990(4) .
Cs1 O9 3.100(3) .
Cs1 O10 3.152(4) 2
Cs1 O7 3.239(3) .
Cs1 O2 3.331(4) 2
Cs1 O6 3.334(4) 2_455
Cs1 O3 3.694(3) 2
Cs1 O4 3.737(4) 2
Cs1 Ge1 3.8294(6) 2
Cs1 Cs3 4.0572(6) 2_545
Cs1 Ge2 4.1130(6) 2_455
Cs1 U1 4.2569(4) .
Cs2 O9 3.093(4) .
Cs2 O1 3.168(4) .
Cs2 O4 3.212(4) 3_665
Cs2 OW2 3.224(6) 4_575
Cs2 O5 3.269(4) 3_565
Cs2 O7 3.295(4) 1_655
Cs2 O8 3.468(4) 1_655
Cs2 O1 3.555(5) 3_665
Cs2 OW1 3.570(6) 1_655
Cs2 O5 3.808(4) 1_655
Cs2 Ge2 3.9193(6) 1_655
Cs2 Ge2 4.0021(6) 3_565
Cs3 O9 3.012(3) .
Cs3 O6 3.086(4) 2
Cs3 O4 3.111(4) 1_565
Cs3 O10 3.113(3) 2_655
Cs3 O2 3.183(3) 2
Cs3 O3 3.200(3) 1_565
Cs3 OW2 3.203(6) 2_655
Cs3 OW1 3.358(5) 3_575
Cs3 O7 3.661(4) 2
Cs3 Ge1 3.9606(6) 1_565
Cs3 Ge2 4.0182(6) 2
Cs3 Cs1 4.0572(6) 2
U1 O9 1.831(3) .
U1 O10 1.832(3) .
U1 O6 2.212(3) 2
U1 O3 2.213(3) 2
U1 O7 2.238(3) 1_655
U1 O2 2.241(3) .
U1 Cs3 4.2570(4) 2_645
U1 Cs1 4.3182(4) 2_545
U1 Cs3 4.3842(4) 2_545
U2 O8 1.837(3) .
U2 O8 1.837(3) 3_565
U2 O5 2.196(3) .
U2 O5 2.196(3) 3_565
U2 O1 2.213(4) .
U2 O1 2.213(4) 3_565
U2 Cs2 4.3136(4) 3_565
U2 Cs2 4.3739(4) 1_455
U2 Cs2 4.3739(4) 3_665
U2 Cs1 4.4680(4) 3_565
Ge1 O1 1.720(4) .
Ge1 O2 1.734(3) .
Ge1 O3 1.737(3) .
Ge1 O4 1.773(3) .
Ge1 Cs1 3.8294(6) 2_545
Ge1 Cs3 3.9606(6) 1_545
Ge1 Cs2 4.0286(6) 3_665
Ge1 Cs3 4.3402(6) 2_545
Ge2 O5 1.728(3) .
Ge2 O6 1.743(3) .
Ge2 O7 1.744(3) .
Ge2 O4 1.766(3) 1_455
Ge2 Cs2 3.9193(6) 1_455
Ge2 Cs2 4.0021(6) 3_565
Ge2 Cs3 4.0182(6) 2_545
Ge2 Cs1 4.1130(6) 2_445
Ge2 Cs3 4.2247(6) 1_445
O1 Cs2 3.555(5) 3_665
O2 Cs3 3.183(3) 2_545
O2 Cs1 3.331(4) 2_545
O3 U1 2.213(3) 2_545
O3 Cs3 3.200(3) 1_545
O3 Cs1 3.694(3) 2_545
O4 Ge2 1.766(3) 1_655
O4 Cs3 3.111(4) 1_545
O4 Cs2 3.212(4) 3_665
O4 Cs1 3.737(4) 2_545
O5 Cs2 3.269(4) 3_565
O5 Cs2 3.808(4) 1_455
O6 U1 2.212(3) 2_545
O6 Cs3 3.086(4) 2_545
O6 Cs1 3.334(4) 2_445
O7 U1 2.238(3) 1_455
O7 Cs2 3.295(4) 1_455
O7 Cs3 3.661(4) 2_545
O8 Cs2 3.468(4) 1_455
O10 Cs3 3.113(3) 2_645
O10 Cs1 3.152(4) 2_545
OW1 Cs3 3.358(5) 3_575
OW1 Cs2 3.570(6) 1_455
OW2 Cs3 3.203(6) 2_645
OW2 Cs2 3.224(6) 4_676
